data_7133913
loop_
_publ_author_name
'Harsha, Priyasha'
'Das, Dinabandhu'

_publ_section_title
;
 Bidirectional strain release in a thermosalient organic salt crystal
 induced by anisotropic thermal expansion and phase transformation.
;
_journal_issue 95
_journal_name_full 'Chemical communications (Cambridge, England)'
_journal_page_first 14105
_journal_page_last 14108
_journal_paper_doi 10.1039/d4cc04764h
_journal_volume 60
_journal_year 2024
_chemical_formula_moiety 'C4 H O4, C3 H5 N2'
_chemical_formula_sum 'C7 H6 N2 O4'
_chemical_formula_weight 182.14
_space_group_crystal_system monoclinic
_space_group_IT_number 14
_space_group_name_Hall '-P 2ybc'
_space_group_name_H-M_alt 'P 1 21/c 1'
_atom_sites_solution_hydrogens mixed
_audit_creation_method SHELXL-2019/3
_audit_update_record
;
2024-09-13 deposited with the CCDC.	2024-11-01 downloaded from the CCDC.
;
_cell_angle_alpha 90
_cell_angle_beta 100.726(4)
_cell_angle_gamma 90
_cell_formula_units_Z 4
_cell_length_a 9.4038(10)
_cell_length_b 10.9694(13)
_cell_length_c 7.4547(10)
_cell_measurement_reflns_used 7988
_cell_measurement_temperature 190(2)
_cell_measurement_theta_max 28.38
_cell_measurement_theta_min 2.88
_cell_volume 755.55(16)
_computing_cell_refinement 'Bruker SAINT'
_computing_data_collection 'Bruker APEX3'
_computing_data_reduction 'Bruker SAINT'
_computing_molecular_graphics 'XSEED (Barbour 2017)'
_computing_structure_refinement 'SHELXL-2019/2 (Sheldrick, 2019)'
_computing_structure_solution 'SHELXT 2018/2 (Sheldrick, 2018)'
_diffrn_ambient_temperature 190(2)
_diffrn_measured_fraction_theta_full 0.980
_diffrn_measured_fraction_theta_max 0.983
_diffrn_measurement_device_type 'Bruker APEX-III CMOS detector'
_diffrn_measurement_method '\f and \w scans'
_diffrn_radiation_type MoK\a
_diffrn_radiation_wavelength 0.71073
_diffrn_reflns_av_R_equivalents 0.0215
_diffrn_reflns_av_unetI/netI 0.0130
_diffrn_reflns_Laue_measured_fraction_full 0.980
_diffrn_reflns_Laue_measured_fraction_max 0.983
_diffrn_reflns_limit_h_max 9
_diffrn_reflns_limit_h_min -12
_diffrn_reflns_limit_k_max 14
_diffrn_reflns_limit_k_min -14
_diffrn_reflns_limit_l_max 9
_diffrn_reflns_limit_l_min -9
_diffrn_reflns_number 13049
_diffrn_reflns_point_group_measured_fraction_full 0.980
_diffrn_reflns_point_group_measured_fraction_max 0.983
_diffrn_reflns_theta_full 25.000
_diffrn_reflns_theta_max 28.384
_diffrn_reflns_theta_min 2.882
_diffrn_source Microfocus
_exptl_absorpt_coefficient_mu 0.134
_exptl_absorpt_correction_T_max 0.7457
_exptl_absorpt_correction_T_min 0.7140
_exptl_absorpt_correction_type none
_exptl_absorpt_process_details SADABS
_exptl_crystal_colour colourless
_exptl_crystal_density_diffrn 1.601
_exptl_crystal_density_meas ?
_exptl_crystal_description block
_exptl_crystal_F_000 376
_exptl_crystal_recrystallization_method 'Re-crystallisation from solvent: Mixture of Methanol and Water'
_exptl_crystal_size_max 0.258
_exptl_crystal_size_mid 0.257
_exptl_crystal_size_min 0.100
_refine_diff_density_max 0.382
_refine_diff_density_min -0.163
_refine_diff_density_rms 0.037
_refine_ls_extinction_method none
_refine_ls_goodness_of_fit_ref 1.055
_refine_ls_hydrogen_treatment mixed
_refine_ls_matrix_type full
_refine_ls_number_parameters 142
_refine_ls_number_reflns 1861
_refine_ls_number_restraints 0
_refine_ls_restrained_S_all 1.055
_refine_ls_R_factor_all 0.0352
_refine_ls_R_factor_gt 0.0332
_refine_ls_shift/su_max 0.001
_refine_ls_shift/su_mean 0.000
_refine_ls_structure_factor_coef Fsqd
_refine_ls_weighting_details 'w=1/[\s^2^(Fo^2^)+(0.0515P)^2^+0.1862P] where P=(Fo^2^+2Fc^2^)/3'
_refine_ls_weighting_scheme calc
_refine_ls_wR_factor_gt 0.0926
_refine_ls_wR_factor_ref 0.0943
_reflns_Friedel_coverage 0.000
_reflns_number_gt 1739
_reflns_number_total 1861
_reflns_threshold_expression 'I > 2\s(I)'
_cod_data_source_file d4cc04764h4.cif
_cod_data_source_block SQIM190K_LT
_cod_depositor_comments
;
The following automatic conversions were performed:

data item '_exptl_crystal_density_meas' value 'not measured' was
changed to '?' -- the value is perceived as not measured.

Automatic conversion script
Id: cif_fix_values 8170 2020-07-09 18:12:32Z antanas 

 Adding full bibliography for 7133913--7133921.cif.
;
_cod_original_sg_symbol_H-M 'P 21/c'
_cod_database_code 7133913
_shelx_shelxl_version_number 2019/3
_shelx_space_group_comment
;
The symmetry employed for this shelxl refinement is uniquely defined
by the following loop, which should always be used as a source of
symmetry information in preference to the above space-group names.
They are only intended as comments.
;

loop_
_space_group_symop_operation_xyz
'x, y, z'
'-x, y+1/2, -z+1/2'
'-x, -y, -z'
'x, -y-1/2, z-1/2'

loop_
_atom_site_label
_atom_site_type_symbol
_atom_site_fract_x
_atom_site_fract_y
_atom_site_fract_z
_atom_site_U_iso_or_equiv
_atom_site_adp_type
_atom_site_occupancy
_atom_site_site_symmetry_order
_atom_site_calc_flag
_atom_site_refinement_flags_posn
_atom_site_refinement_flags_adp
_atom_site_refinement_flags_occupancy
_atom_site_disorder_assembly
_atom_site_disorder_group
O1 O 1.02342(7) 0.87795(6) 0.17771(10) 0.02489(18) Uani 1 1 d . . . . .
O3 O 0.69497(8) 0.60836(6) 0.33397(11) 0.02797(19) Uani 1 1 d . . . . .
O4 O 1.01509(8) 0.59316(6) 0.21240(11) 0.02803(19) Uani 1 1 d . . . . .
O2 O 0.70546(8) 0.90176(6) 0.29573(12) 0.0307(2) Uani 1 1 d . . . . .
C3 C 0.78226(9) 0.68204(8) 0.29110(12) 0.0195(2) Uani 1 1 d . . . . .
C2 C 0.78610(10) 0.81873(8) 0.27408(13) 0.0203(2) Uani 1 1 d . . . . .
C4 C 0.92256(9) 0.67722(8) 0.23801(12) 0.0193(2) Uani 1 1 d . . . . .
C1 C 0.93071(9) 0.80584(8) 0.22044(12) 0.0188(2) Uani 1 1 d . . . . .
N1 N 0.45553(9) 0.71003(8) 0.44097(12) 0.0249(2) Uani 1 1 d . . . . .
N2 N 0.25389(9) 0.71641(8) 0.53807(12) 0.0249(2) Uani 1 1 d . . . . .
C5 C 0.42347(11) 0.83088(9) 0.46059(14) 0.0266(2) Uani 1 1 d . . . . .
C7 C 0.35124(10) 0.64288(10) 0.48822(14) 0.0275(2) Uani 1 1 d . . . . .
C6 C 0.29650(11) 0.83498(9) 0.52193(14) 0.0267(2) Uani 1 1 d . . . . .
H5 H 0.4827(15) 0.8933(13) 0.4333(19) 0.041(4) Uiso 1 1 d . . . . .
H6 H 0.2467(15) 0.9011(13) 0.5540(18) 0.037(4) Uiso 1 1 d . . . . .
H1 H 0.5335(16) 0.6825(14) 0.401(2) 0.043(4) Uiso 1 1 d . . . . .
H7 H 0.3456(15) 0.5557(16) 0.4867(19) 0.050(4) Uiso 1 1 d . . . . .
H2 H 0.1755(17) 0.6926(15) 0.582(2) 0.045(4) Uiso 1 1 d . . . . .
H4 H 0.9926(16) 0.5152(16) 0.255(2) 0.066(5) Uiso 1 1 d . . . . .

loop_
_atom_site_aniso_label
_atom_site_aniso_U_11
_atom_site_aniso_U_22
_atom_site_aniso_U_33
_atom_site_aniso_U_23
_atom_site_aniso_U_13
_atom_site_aniso_U_12
O1 0.0223(3) 0.0156(3) 0.0409(4) 0.0003(3) 0.0166(3) -0.0021(2)
O3 0.0243(3) 0.0188(3) 0.0453(4) 0.0034(3) 0.0180(3) -0.0023(3)
O4 0.0254(3) 0.0150(3) 0.0489(5) 0.0020(3) 0.0206(3) 0.0030(3)
O2 0.0269(4) 0.0190(3) 0.0511(5) 0.0008(3) 0.0203(3) 0.0040(3)
C3 0.0187(4) 0.0158(4) 0.0258(4) 0.0006(3) 0.0091(3) 0.0006(3)
C2 0.0195(4) 0.0163(4) 0.0273(4) 0.0009(3) 0.0100(3) -0.0005(3)
C4 0.0186(4) 0.0152(4) 0.0261(4) 0.0000(3) 0.0095(3) 0.0001(3)
C1 0.0185(4) 0.0153(4) 0.0244(4) -0.0003(3) 0.0085(3) 0.0006(3)
N1 0.0205(4) 0.0252(4) 0.0316(4) 0.0009(3) 0.0118(3) 0.0010(3)
N2 0.0199(4) 0.0279(4) 0.0290(4) 0.0000(3) 0.0104(3) -0.0030(3)
C5 0.0273(5) 0.0219(5) 0.0329(5) -0.0019(4) 0.0116(4) -0.0052(4)
C7 0.0260(5) 0.0217(5) 0.0371(6) 0.0026(4) 0.0118(4) -0.0005(3)
C6 0.0268(5) 0.0230(5) 0.0325(5) -0.0040(4) 0.0110(4) -0.0003(4)

loop_
_atom_type_symbol
_atom_type_description
_atom_type_scat_dispersion_real
_atom_type_scat_dispersion_imag
_atom_type_scat_source
C C 0.0033 0.0016 'International Tables Vol C Tables 4.2.6.8 and 6.1.1.4'
H H 0.0000 0.0000 'International Tables Vol C Tables 4.2.6.8 and 6.1.1.4'
N N 0.0061 0.0033 'International Tables Vol C Tables 4.2.6.8 and 6.1.1.4'
O O 0.0106 0.0060 'International Tables Vol C Tables 4.2.6.8 and 6.1.1.4'

loop_
_geom_angle_atom_site_label_1
_geom_angle_atom_site_label_2
_geom_angle_atom_site_label_3
_geom_angle
_geom_angle_site_symmetry_1
_geom_angle_site_symmetry_3
_geom_angle_publ_flag
O3 C3 C4 136.90(8) . . ?
O3 C3 C2 134.48(8) . . ?
C4 C3 C2 88.62(7) . . ?
O2 C2 C1 136.75(8) . . ?
O2 C2 C3 135.22(8) . . ?
C1 C2 C3 88.03(7) . . ?
O4 C4 C1 129.72(8) . . ?
O4 C4 C3 137.04(8) . . ?
C1 C4 C3 93.24(7) . . ?
O1 C1 C4 134.27(8) . . ?
O1 C1 C2 135.62(8) . . ?
C4 C1 C2 90.11(7) . . ?
C7 N1 C5 108.67(8) . . ?
C7 N2 C6 108.92(8) . . ?
C6 C5 N1 107.00(8) . . ?
N2 C7 N1 108.69(9) . . ?
C5 C6 N2 106.72(8) . . ?

loop_
_geom_bond_atom_site_label_1
_geom_bond_atom_site_label_2
_geom_bond_distance
_geom_bond_site_symmetry_2
_geom_bond_publ_flag
O1 C1 1.2612(10) . ?
O3 C3 1.2356(11) . ?
O4 C4 1.3060(10) . ?
O2 C2 1.2150(11) . ?
C3 C4 1.4472(12) . ?
C3 C2 1.5057(12) . ?
C2 C1 1.4938(12) . ?
C4 C1 1.4203(12) . ?
N1 C7 1.3255(12) . ?
N1 C5 1.3734(13) . ?
N2 C7 1.3241(13) . ?
N2 C6 1.3728(13) . ?
C5 C6 1.3564(14) . ?
